data_2234976
loop_
_publ_author_name
'Zhao, Yan-Ru'
'Hou, Xu-Feng'
'Xu, Zhi-Hong'

_publ_section_title
;
 7-[(5,5-Dimethyl-2-oxido-1,3,2-dioxaphosphinan-2-yl)oxy]-4-methyl-2<i>H</i>-chromen-2-one
;
_journal_coeditor_code EZ2291
_journal_issue 6
_journal_name_full 'Acta Crystallographica Section E'
_journal_page_first o1924
_journal_paper_doi 10.1107/S1600536812023513
_journal_volume 68
_journal_year 2012
_chemical_formula_iupac 'C15 H17 O6 P'
_chemical_formula_moiety 'C15 H17 O6 P'
_chemical_formula_sum 'C15 H17 O6 P'
_chemical_formula_weight 324.26
_chemical_name_systematic
;
7-[(5,5-Dimethyl-2-oxido-1,3,2-dioxaphosphinan-2-yl)oxy]-4-methyl-2<i>H</i>-
chromen-2-one
;
_space_group_IT_number 14
_symmetry_cell_setting monoclinic
_symmetry_space_group_name_Hall '-P 2ybc'
_symmetry_space_group_name_H-M 'P 1 21/c 1'
_atom_sites_solution_hydrogens geom
_atom_sites_solution_primary direct
_atom_sites_solution_secondary difmap
_cell_angle_alpha 90.00
_cell_angle_beta 102.596(17)
_cell_angle_gamma 90.00
_cell_formula_units_Z 8
_cell_length_a 7.309(4)
_cell_length_b 17.010(9)
_cell_length_c 25.507(13)
_cell_measurement_reflns_used 1226
_cell_measurement_temperature 293(2)
_cell_measurement_theta_max 20.07
_cell_measurement_theta_min 2.39
_cell_volume 3095(3)
_computing_cell_refinement 'SAINT (Bruker, 2007)'
_computing_data_collection 'APEX2 (Bruker, 2007)'
_computing_data_reduction 'SAINT (Bruker, 2007)'
_computing_molecular_graphics 'SHELXTL (Sheldrick, 2008)'
_computing_publication_material 'SHELXTL (Sheldrick, 2008)'
_computing_structure_refinement 'SHELXL97 (Sheldrick, 2008)'
_computing_structure_solution 'SHELXS97 (Sheldrick, 2008)'
_diffrn_ambient_temperature 293(2)
_diffrn_measured_fraction_theta_full 0.999
_diffrn_measured_fraction_theta_max 0.999
_diffrn_measurement_device_type 'Bruker APEXII CCD'
_diffrn_measurement_method '\f and \w scans'
_diffrn_radiation_monochromator graphite
_diffrn_radiation_source 'fine-focus sealed tube'
_diffrn_radiation_type MoK\a
_diffrn_radiation_wavelength 0.71073
_diffrn_reflns_av_R_equivalents 0.0766
_diffrn_reflns_av_sigmaI/netI 0.0993
_diffrn_reflns_limit_h_max 7
_diffrn_reflns_limit_h_min -9
_diffrn_reflns_limit_k_max 20
_diffrn_reflns_limit_k_min -20
_diffrn_reflns_limit_l_max 31
_diffrn_reflns_limit_l_min -29
_diffrn_reflns_number 16892
_diffrn_reflns_theta_full 26.00
_diffrn_reflns_theta_max 26.00
_diffrn_reflns_theta_min 1.45
_exptl_absorpt_coefficient_mu 0.204
_exptl_absorpt_correction_T_max 0.9701
_exptl_absorpt_correction_T_min 0.9566
_exptl_absorpt_correction_type multi-scan
_exptl_absorpt_process_details '(SADABS; Bruker, 2007)'
_exptl_crystal_colour Colorless
_exptl_crystal_density_diffrn 1.392
_exptl_crystal_density_method 'not measured'
_exptl_crystal_description Block
_exptl_crystal_F_000 1360
_exptl_crystal_size_max 0.22
_exptl_crystal_size_mid 0.17
_exptl_crystal_size_min 0.15
_refine_diff_density_max 0.238
_refine_diff_density_min -0.233
_refine_ls_extinction_coef 0.0028(4)
_refine_ls_extinction_expression Fc^*^=kFc[1+0.001xFc^2^\l^3^/sin(2\q)]^-1/4^
_refine_ls_extinction_method 'SHELXL97 (Sheldrick, 2008)'
_refine_ls_goodness_of_fit_ref 1.002
_refine_ls_hydrogen_treatment constr
_refine_ls_matrix_type full
_refine_ls_number_parameters 398
_refine_ls_number_reflns 6065
_refine_ls_number_restraints 0
_refine_ls_restrained_S_all 1.002
_refine_ls_R_factor_all 0.1316
_refine_ls_R_factor_gt 0.0523
_refine_ls_shift/su_max 0.001
_refine_ls_shift/su_mean 0.000
_refine_ls_structure_factor_coef Fsqd
_refine_ls_weighting_details 'calc w=1/[\s^2^(Fo^2^)+(0.0400P)^2^+0.0000P] where P=(Fo^2^+2Fc^2^)/3'
_refine_ls_weighting_scheme calc
_refine_ls_wR_factor_gt 0.1038
_refine_ls_wR_factor_ref 0.1339
_reflns_number_gt 2926
_reflns_number_total 6065
_reflns_threshold_expression I>2sigma(I)
_cod_data_source_file ez2291.cif
_cod_data_source_block I
_cod_original_sg_symbol_H-M 'P 21/c'
_cod_database_code 2234976
_cod_database_fobs_code 2234976

loop_
_symmetry_equiv_pos_as_xyz
'x, y, z'
'-x, y+1/2, -z+1/2'
'-x, -y, -z'
'x, -y-1/2, z-1/2'

loop_
_atom_site_type_symbol
_atom_site_label
_atom_site_fract_x
_atom_site_fract_y
_atom_site_fract_z
_atom_site_U_iso_or_equiv
_atom_site_adp_type
_atom_site_calc_flag
_atom_site_refinement_flags
_atom_site_occupancy
_atom_site_symmetry_multiplicity
P P1 0.16499(15) 0.36220(5) 0.60542(4) 0.0508(3) Uani d . 1 1
P P2 0.55845(14) 0.45430(5) 0.91243(4) 0.0506(3) Uani d . 1 1
C C1 0.1215(5) 0.49770(19) 0.65432(12) 0.0456(9) Uani d . 1 1
C C2 0.1394(4) 0.57797(18) 0.65058(12) 0.0460(9) Uani d . 1 1
H H2A 0.1587 0.6008 0.6191 0.055 Uiso calc R 1 1
C C3 0.1282(4) 0.62402(18) 0.69453(13) 0.0435(8) Uani d . 1 1
C C4 0.1021(4) 0.59221(19) 0.74286(12) 0.0411(8) Uani d . 1 1
C C5 0.0811(5) 0.51023(19) 0.74467(13) 0.0485(9) Uani d . 1 1
H H5A 0.0615 0.4871 0.7760 0.058 Uiso calc R 1 1
C C6 0.0887(5) 0.46305(18) 0.70101(13) 0.0490(9) Uani d . 1 1
H H6A 0.0722 0.4090 0.7028 0.059 Uiso calc R 1 1
C C7 0.0929(4) 0.6455(2) 0.78687(12) 0.0452(8) Uani d . 1 1
C C8 0.1078(5) 0.7232(2) 0.77870(13) 0.0515(9) Uani d . 1 1
H H8A 0.1027 0.7573 0.8069 0.062 Uiso calc R 1 1
C C9 0.1312(5) 0.7563(2) 0.72885(15) 0.0551(10) Uani d . 1 1
C C11 0.0707(5) 0.6132(2) 0.84025(13) 0.0574(10) Uani d . 1 1
H H11A 0.0663 0.6558 0.8646 0.086 Uiso calc R 1 1
H H11B 0.1752 0.5797 0.8548 0.086 Uiso calc R 1 1
H H11C -0.0433 0.5834 0.8353 0.086 Uiso calc R 1 1
C C12 0.5251(5) 0.3759(2) 0.60956(14) 0.0607(10) Uani d . 1 1
H H12A 0.6443 0.3559 0.6295 0.073 Uiso calc R 1 1
H H12B 0.5298 0.4329 0.6113 0.073 Uiso calc R 1 1
C C13 0.3071(5) 0.3804(2) 0.52109(13) 0.0526(9) Uani d . 1 1
H H13A 0.3079 0.4374 0.5219 0.063 Uiso calc R 1 1
H H13B 0.2864 0.3640 0.4838 0.063 Uiso calc R 1 1
C C14 0.4956(5) 0.3501(2) 0.55123(13) 0.0530(9) Uani d . 1 1
C C15 0.6481(6) 0.3882(2) 0.52679(17) 0.0873(14) Uani d . 1 1
H H15A 0.6404 0.4444 0.5294 0.131 Uiso calc R 1 1
H H15B 0.6302 0.3733 0.4897 0.131 Uiso calc R 1 1
H H15C 0.7692 0.3708 0.5460 0.131 Uiso calc R 1 1
C C16 0.5025(6) 0.2598(2) 0.54750(16) 0.0778(12) Uani d . 1 1
H H16A 0.4061 0.2374 0.5630 0.117 Uiso calc R 1 1
H H16B 0.6227 0.2414 0.5666 0.117 Uiso calc R 1 1
H H16C 0.4831 0.2444 0.5105 0.117 Uiso calc R 1 1
C C17 0.5687(4) 0.51941(18) 0.81753(12) 0.0419(8) Uani d . 1 1
C C18 0.5652(4) 0.59612(18) 0.83640(12) 0.0437(8) Uani d . 1 1
H H18A 0.5496 0.6059 0.8710 0.052 Uiso calc R 1 1
C C19 0.5856(4) 0.65767(18) 0.80243(13) 0.0446(8) Uani d . 1 1
H H19A 0.5867 0.7090 0.8150 0.054 Uiso calc R 1 1
C C20 0.6046(4) 0.64455(17) 0.74978(12) 0.0386(8) Uani d . 1 1
C C21 0.6056(4) 0.56604(18) 0.73303(12) 0.0401(8) Uani d . 1 1
C C22 0.5888(5) 0.50344(17) 0.76621(12) 0.0421(8) Uani d . 1 1
H H22A 0.5910 0.4519 0.7542 0.051 Uiso calc R 1 1
C C24 0.6378(5) 0.6043(2) 0.64460(15) 0.0577(10) Uani d . 1 1
C C25 0.6431(5) 0.6848(2) 0.66261(14) 0.0554(10) Uani d . 1 1
H H25A 0.6580 0.7241 0.6385 0.066 Uiso calc R 1 1
C C26 0.6277(4) 0.70635(19) 0.71221(13) 0.0452(9) Uani d . 1 1
C C27 0.6342(5) 0.79147(18) 0.72920(14) 0.0632(11) Uani d . 1 1
H H27A 0.6497 0.8242 0.6998 0.095 Uiso calc R 1 1
H H27B 0.7377 0.7994 0.7591 0.095 Uiso calc R 1 1
H H27C 0.5194 0.8050 0.7395 0.095 Uiso calc R 1 1
C C28 0.7311(5) 0.32002(18) 0.91740(14) 0.0540(10) Uani d . 1 1
H H28A 0.7330 0.3180 0.8795 0.065 Uiso calc R 1 1
H H28B 0.7229 0.2665 0.9298 0.065 Uiso calc R 1 1
C C29 0.9198(5) 0.44192(19) 0.92909(14) 0.0537(10) Uani d . 1 1
H H29A 1.0346 0.4666 0.9483 0.064 Uiso calc R 1 1
H H29B 0.9210 0.4421 0.8911 0.064 Uiso calc R 1 1
C C30 0.9136(5) 0.35703(19) 0.94827(13) 0.0499(9) Uani d . 1 1
C C31 1.0766(5) 0.3125(2) 0.93284(17) 0.0774(12) Uani d . 1 1
H H31A 1.0650 0.3153 0.8947 0.116 Uiso calc R 1 1
H H31B 1.0736 0.2584 0.9435 0.116 Uiso calc R 1 1
H H31C 1.1933 0.3357 0.9507 0.116 Uiso calc R 1 1
C C32 0.9275(5) 0.3540(2) 1.00886(13) 0.0672(11) Uani d . 1 1
H H32A 0.8241 0.3821 1.0175 0.101 Uiso calc R 1 1
H H32B 1.0432 0.3777 1.0271 0.101 Uiso calc R 1 1
H H32C 0.9240 0.3002 1.0201 0.101 Uiso calc R 1 1
O O1 0.1328(3) 0.45455(12) 0.60837(8) 0.0557(7) Uani d . 1 1
O O2 0.0340(4) 0.31360(13) 0.62644(10) 0.0716(8) Uani d . 1 1
O O3 0.3740(3) 0.34751(13) 0.63452(8) 0.0571(7) Uani d . 1 1
O O4 0.1532(3) 0.35143(12) 0.54432(8) 0.0491(6) Uani d . 1 1
O O5 0.1455(3) 0.70424(12) 0.68781(9) 0.0529(6) Uani d . 1 1
O O6 0.1404(4) 0.82590(15) 0.71832(11) 0.0785(9) Uani d . 1 1
O O7 0.7588(3) 0.48739(12) 0.93772(8) 0.0511(6) Uani d . 1 1
O O8 0.5655(3) 0.36372(12) 0.92416(9) 0.0525(6) Uani d . 1 1
O O9 0.4070(4) 0.49634(15) 0.92830(10) 0.0756(8) Uani d . 1 1
O O10 0.5482(3) 0.45393(12) 0.84883(8) 0.0509(6) Uani d . 1 1
O O11 0.6436(4) 0.58166(15) 0.59995(10) 0.0844(9) Uani d . 1 1
O O12 0.6214(3) 0.54691(12) 0.68164(8) 0.0495(6) Uani d . 1 1

loop_
_atom_site_aniso_label
_atom_site_aniso_U_11
_atom_site_aniso_U_22
_atom_site_aniso_U_33
_atom_site_aniso_U_12
_atom_site_aniso_U_13
_atom_site_aniso_U_23
P1 0.0694(7) 0.0429(6) 0.0452(6) -0.0023(5) 0.0238(5) -0.0005(4)
P2 0.0541(7) 0.0545(6) 0.0454(6) 0.0025(5) 0.0157(5) 0.0086(5)
C1 0.050(2) 0.047(2) 0.042(2) 0.0073(16) 0.0148(19) 0.0021(17)
C2 0.057(2) 0.042(2) 0.042(2) 0.0047(16) 0.0192(19) 0.0072(16)
C3 0.043(2) 0.035(2) 0.054(2) 0.0004(15) 0.0168(18) -0.0011(16)
C4 0.038(2) 0.047(2) 0.041(2) 0.0041(15) 0.0147(17) 0.0048(16)
C5 0.052(2) 0.048(2) 0.049(2) 0.0069(17) 0.0200(19) 0.0110(17)
C6 0.067(3) 0.0349(19) 0.050(2) 0.0038(17) 0.021(2) 0.0023(16)
C7 0.037(2) 0.057(2) 0.044(2) 0.0050(16) 0.0134(17) -0.0032(18)
C8 0.052(2) 0.052(2) 0.054(2) 0.0008(17) 0.018(2) -0.0106(18)
C9 0.055(3) 0.047(2) 0.069(3) -0.0022(19) 0.026(2) -0.006(2)
C11 0.055(2) 0.070(3) 0.050(2) 0.0107(19) 0.018(2) 0.0032(19)
C12 0.063(3) 0.060(2) 0.056(2) -0.004(2) 0.006(2) -0.0031(19)
C13 0.058(3) 0.059(2) 0.045(2) -0.0046(18) 0.020(2) 0.0057(17)
C14 0.054(2) 0.059(2) 0.049(2) -0.0004(19) 0.016(2) -0.0016(18)
C15 0.058(3) 0.118(4) 0.093(3) -0.013(2) 0.030(3) 0.012(3)
C16 0.083(3) 0.072(3) 0.080(3) 0.017(2) 0.021(3) -0.014(2)
C17 0.046(2) 0.040(2) 0.0402(19) -0.0004(15) 0.0101(17) 0.0040(16)
C18 0.045(2) 0.051(2) 0.0354(19) 0.0023(16) 0.0078(17) -0.0046(16)
C19 0.048(2) 0.037(2) 0.048(2) 0.0004(15) 0.0088(18) -0.0055(16)
C20 0.038(2) 0.0365(19) 0.042(2) -0.0024(15) 0.0087(16) 0.0005(16)
C21 0.042(2) 0.044(2) 0.0341(19) -0.0020(15) 0.0084(17) -0.0028(15)
C22 0.052(2) 0.0331(18) 0.042(2) -0.0041(15) 0.0119(18) -0.0045(15)
C24 0.060(3) 0.067(3) 0.048(2) -0.008(2) 0.016(2) 0.005(2)
C25 0.054(3) 0.060(3) 0.050(2) -0.0088(18) 0.005(2) 0.0160(19)
C26 0.043(2) 0.045(2) 0.047(2) 0.0002(16) 0.0068(18) 0.0094(17)
C27 0.068(3) 0.042(2) 0.077(3) 0.0008(18) 0.011(2) 0.0127(19)
C28 0.066(3) 0.039(2) 0.057(2) 0.0014(18) 0.013(2) 0.0092(17)
C29 0.051(2) 0.052(2) 0.060(2) -0.0040(18) 0.017(2) 0.0068(18)
C30 0.049(2) 0.047(2) 0.053(2) -0.0001(17) 0.0114(19) 0.0069(18)
C31 0.064(3) 0.074(3) 0.094(3) 0.016(2) 0.018(3) 0.001(2)
C32 0.077(3) 0.064(3) 0.055(2) -0.003(2) 0.004(2) 0.016(2)
O1 0.0875(19) 0.0404(14) 0.0452(14) 0.0077(12) 0.0273(14) -0.0003(11)
O2 0.097(2) 0.0596(16) 0.0728(18) -0.0196(14) 0.0503(17) -0.0021(13)
O3 0.0720(19) 0.0574(15) 0.0420(14) 0.0101(13) 0.0128(14) 0.0058(12)
O4 0.0529(15) 0.0597(15) 0.0375(13) -0.0065(12) 0.0159(12) -0.0056(11)
O5 0.0698(18) 0.0399(14) 0.0554(14) 0.0002(12) 0.0278(14) -0.0014(11)
O6 0.111(2) 0.0421(16) 0.093(2) -0.0051(14) 0.045(2) -0.0051(14)
O7 0.0574(16) 0.0471(14) 0.0484(14) 0.0004(12) 0.0110(13) -0.0003(11)
O8 0.0511(15) 0.0495(14) 0.0585(15) -0.0022(12) 0.0157(13) 0.0161(12)
O9 0.072(2) 0.093(2) 0.0701(18) 0.0306(15) 0.0334(16) 0.0169(15)
O10 0.0664(17) 0.0441(14) 0.0429(13) -0.0051(11) 0.0135(13) 0.0063(11)
O11 0.129(3) 0.086(2) 0.0438(16) -0.0146(18) 0.0305(18) -0.0039(15)
O12 0.0644(17) 0.0501(14) 0.0354(13) -0.0054(12) 0.0141(12) -0.0035(11)

loop_
_atom_type_symbol
_atom_type_description
_atom_type_scat_dispersion_real
_atom_type_scat_dispersion_imag
_atom_type_scat_source
C C 0.0033 0.0016 'International Tables Vol C Tables 4.2.6.8 and 6.1.1.4'
H H 0.0000 0.0000 'International Tables Vol C Tables 4.2.6.8 and 6.1.1.4'
N N 0.0061 0.0033 'International Tables Vol C Tables 4.2.6.8 and 6.1.1.4'
O O 0.0106 0.0060 'International Tables Vol C Tables 4.2.6.8 and 6.1.1.4'
P P 0.1023 0.0942 'International Tables Vol C Tables 4.2.6.8 and 6.1.1.4'

loop_
_geom_angle_atom_site_label_1
_geom_angle_atom_site_label_2
_geom_angle_atom_site_label_3
_geom_angle
O2 P1 O4 113.98(14)
O2 P1 O3 112.79(15)
O4 P1 O3 106.97(12)
O2 P1 O1 115.32(14)
O4 P1 O1 100.79(12)
O3 P1 O1 105.91(13)
O9 P2 O8 115.29(14)
O9 P2 O7 114.16(16)
O8 P2 O7 106.56(13)
O9 P2 O10 114.46(14)
O8 P2 O10 100.43(12)
O7 P2 O10 104.48(12)
C2 C1 C6 121.0(3)
C2 C1 O1 116.0(3)
C6 C1 O1 123.0(3)
C1 C2 C3 118.8(3)
C1 C2 H2A 120.6
C3 C2 H2A 120.6
O5 C3 C2 115.7(3)
O5 C3 C4 121.6(3)
C2 C3 C4 122.6(3)
C3 C4 C5 116.8(3)
C3 C4 C7 118.5(3)
C5 C4 C7 124.7(3)
C6 C5 C4 121.7(3)
C6 C5 H5A 119.2
C4 C5 H5A 119.2
C5 C6 C1 119.1(3)
C5 C6 H6A 120.4
C1 C6 H6A 120.4
C8 C7 C4 118.2(3)
C8 C7 C11 121.7(3)
C4 C7 C11 120.0(3)
C7 C8 C9 123.4(3)
C7 C8 H8A 118.3
C9 C8 H8A 118.3
O6 C9 O5 115.8(3)
O6 C9 C8 126.8(3)
O5 C9 C8 117.5(3)
C7 C11 H11A 109.5
C7 C11 H11B 109.5
H11A C11 H11B 109.5
C7 C11 H11C 109.5
H11A C11 H11C 109.5
H11B C11 H11C 109.5
O3 C12 C14 111.6(3)
O3 C12 H12A 109.3
C14 C12 H12A 109.3
O3 C12 H12B 109.3
C14 C12 H12B 109.3
H12A C12 H12B 108.0
O4 C13 C14 111.9(3)
O4 C13 H13A 109.2
C14 C13 H13A 109.2
O4 C13 H13B 109.2
C14 C13 H13B 109.2
H13A C13 H13B 107.9
C13 C14 C12 108.5(3)
C13 C14 C15 108.1(3)
C12 C14 C15 108.3(3)
C13 C14 C16 110.3(3)
C12 C14 C16 110.4(3)
C15 C14 C16 111.1(3)
C14 C15 H15A 109.5
C14 C15 H15B 109.5
H15A C15 H15B 109.5
C14 C15 H15C 109.5
H15A C15 H15C 109.5
H15B C15 H15C 109.5
C14 C16 H16A 109.5
C14 C16 H16B 109.5
H16A C16 H16B 109.5
C14 C16 H16C 109.5
H16A C16 H16C 109.5
H16B C16 H16C 109.5
C22 C17 C18 121.8(3)
C22 C17 O10 115.7(3)
C18 C17 O10 122.5(3)
C19 C18 C17 118.6(3)
C19 C18 H18A 120.7
C17 C18 H18A 120.7
C18 C19 C20 121.7(3)
C18 C19 H19A 119.1
C20 C19 H19A 119.1
C19 C20 C21 116.9(3)
C19 C20 C26 124.5(3)
C21 C20 C26 118.5(3)
O12 C21 C22 115.9(3)
O12 C21 C20 121.4(3)
C22 C21 C20 122.7(3)
C17 C22 C21 118.2(3)
C17 C22 H22A 120.9
C21 C22 H22A 120.9
O11 C24 O12 116.3(3)
O11 C24 C25 126.7(3)
O12 C24 C25 117.0(3)
C26 C25 C24 123.8(3)
C26 C25 H25A 118.1
C24 C25 H25A 118.1
C25 C26 C20 117.9(3)
C25 C26 C27 121.8(3)
C20 C26 C27 120.3(3)
C26 C27 H27A 109.5
C26 C27 H27B 109.5
H27A C27 H27B 109.5
C26 C27 H27C 109.5
H27A C27 H27C 109.5
H27B C27 H27C 109.5
O8 C28 C30 112.4(3)
O8 C28 H28A 109.1
C30 C28 H28A 109.1
O8 C28 H28B 109.1
C30 C28 H28B 109.1
H28A C28 H28B 107.8
O7 C29 C30 111.7(2)
O7 C29 H29A 109.3
C30 C29 H29A 109.3
O7 C29 H29B 109.3
C30 C29 H29B 109.3
H29A C29 H29B 107.9
C32 C30 C29 110.8(3)
C32 C30 C28 111.4(3)
C29 C30 C28 107.9(3)
C32 C30 C31 111.0(3)
C29 C30 C31 107.8(3)
C28 C30 C31 107.7(3)
C30 C31 H31A 109.5
C30 C31 H31B 109.5
H31A C31 H31B 109.5
C30 C31 H31C 109.5
H31A C31 H31C 109.5
H31B C31 H31C 109.5
C30 C32 H32A 109.5
C30 C32 H32B 109.5
H32A C32 H32B 109.5
C30 C32 H32C 109.5
H32A C32 H32C 109.5
H32B C32 H32C 109.5
C1 O1 P1 126.35(19)
C12 O3 P1 119.3(2)
C13 O4 P1 119.1(2)
C3 O5 C9 120.6(3)
C29 O7 P2 117.2(2)
C28 O8 P2 118.07(19)
C17 O10 P2 125.89(19)
C21 O12 C24 121.4(3)

loop_
_geom_bond_atom_site_label_1
_geom_bond_atom_site_label_2
_geom_bond_distance
P1 O2 1.453(2)
P1 O4 1.553(2)
P1 O3 1.566(3)
P1 O1 1.593(2)
P2 O9 1.447(2)
P2 O8 1.568(2)
P2 O7 1.570(3)
P2 O10 1.607(2)
C1 C2 1.377(4)
C1 C6 1.396(4)
C1 O1 1.400(3)
C2 C3 1.384(4)
C2 H2A 0.9300
C3 O5 1.384(3)
C3 C4 1.397(4)
C4 C5 1.405(4)
C4 C7 1.456(4)
C5 C6 1.384(4)
C5 H5A 0.9300
C6 H6A 0.9300
C7 C8 1.347(4)
C7 C11 1.510(4)
C8 C9 1.434(4)
C8 H8A 0.9300
C9 O6 1.220(4)
C9 O5 1.392(4)
C11 H11A 0.9600
C11 H11B 0.9600
C11 H11C 0.9600
C12 O3 1.472(4)
C12 C14 1.521(4)
C12 H12A 0.9700
C12 H12B 0.9700
C13 O4 1.467(3)
C13 C14 1.514(5)
C13 H13A 0.9700
C13 H13B 0.9700
C14 C15 1.535(4)
C14 C16 1.540(5)
C15 H15A 0.9600
C15 H15B 0.9600
C15 H15C 0.9600
C16 H16A 0.9600
C16 H16B 0.9600
C16 H16C 0.9600
C17 C22 1.376(4)
C17 C18 1.393(4)
C17 O10 1.397(3)
C18 C19 1.388(4)
C18 H18A 0.9300
C19 C20 1.398(4)
C19 H19A 0.9300
C20 C21 1.403(4)
C20 C26 1.457(4)
C21 O12 1.380(3)
C21 C22 1.382(4)
C22 H22A 0.9300
C24 O11 1.212(4)
C24 O12 1.382(4)
C24 C25 1.442(5)
C25 C26 1.345(4)
C25 H25A 0.9300
C26 C27 1.509(4)
C27 H27A 0.9600
C27 H27B 0.9600
C27 H27C 0.9600
C28 O8 1.462(4)
C28 C30 1.529(5)
C28 H28A 0.9700
C28 H28B 0.9700
C29 O7 1.465(4)
C29 C30 1.528(4)
C29 H29A 0.9700
C29 H29B 0.9700
C30 C32 1.527(4)
C30 C31 1.534(4)
C31 H31A 0.9600
C31 H31B 0.9600
C31 H31C 0.9600
C32 H32A 0.9600
C32 H32B 0.9600
C32 H32C 0.9600

loop_
_geom_hbond_atom_site_label_D
_geom_hbond_atom_site_label_H
_geom_hbond_atom_site_label_A
_geom_hbond_site_symmetry_A
_geom_hbond_distance_DH
_geom_hbond_distance_HA
_geom_hbond_distance_DA
_geom_hbond_angle_DHA
C8 H8A O2 2_556 0.93 2.36 3.223(5) 155
C13 H13B O11 3_666 0.97 2.48 3.250(5) 136

loop_
_geom_torsion_atom_site_label_1
_geom_torsion_atom_site_label_2
_geom_torsion_atom_site_label_3
_geom_torsion_atom_site_label_4
_geom_torsion
C6 C1 C2 C3 1.3(5)
O1 C1 C2 C3 179.5(3)
C1 C2 C3 O5 -179.3(3)
C1 C2 C3 C4 0.9(5)
O5 C3 C4 C5 178.3(3)
C2 C3 C4 C5 -2.0(5)
O5 C3 C4 C7 0.0(5)
C2 C3 C4 C7 179.8(3)
C3 C4 C5 C6 0.9(5)
C7 C4 C5 C6 179.0(3)
C4 C5 C6 C1 1.2(5)
C2 C1 C6 C5 -2.4(5)
O1 C1 C6 C5 179.5(3)
C3 C4 C7 C8 0.8(5)
C5 C4 C7 C8 -177.3(3)
C3 C4 C7 C11 -178.1(3)
C5 C4 C7 C11 3.8(5)
C4 C7 C8 C9 0.4(5)
C11 C7 C8 C9 179.2(3)
C7 C8 C9 O6 177.8(4)
C7 C8 C9 O5 -2.3(5)
O4 C13 C14 C12 -58.6(4)
O4 C13 C14 C15 -175.9(3)
O4 C13 C14 C16 62.5(3)
O3 C12 C14 C13 57.7(4)
O3 C12 C14 C15 174.9(3)
O3 C12 C14 C16 -63.3(4)
C22 C17 C18 C19 -1.0(5)
O10 C17 C18 C19 -179.6(3)
C17 C18 C19 C20 1.7(5)
C18 C19 C20 C21 -1.2(5)
C18 C19 C20 C26 -179.6(3)
C19 C20 C21 O12 179.2(3)
C26 C20 C21 O12 -2.3(5)
C19 C20 C21 C22 0.0(5)
C26 C20 C21 C22 178.5(3)
C18 C17 C22 C21 -0.1(5)
O10 C17 C22 C21 178.7(3)
O12 C21 C22 C17 -178.7(3)
C20 C21 C22 C17 0.6(5)
O11 C24 C25 C26 176.9(4)
O12 C24 C25 C26 -1.9(5)
C24 C25 C26 C20 0.1(5)
C24 C25 C26 C27 180.0(3)
C19 C20 C26 C25 -179.6(3)
C21 C20 C26 C25 2.0(5)
C19 C20 C26 C27 0.5(5)
C21 C20 C26 C27 -177.9(3)
O7 C29 C30 C32 -63.5(4)
O7 C29 C30 C28 58.8(4)
O7 C29 C30 C31 174.8(3)
O8 C28 C30 C32 64.7(4)
O8 C28 C30 C29 -57.2(3)
O8 C28 C30 C31 -173.3(3)
C2 C1 O1 P1 164.6(2)
C6 C1 O1 P1 -17.3(5)
O2 P1 O1 C1 54.0(3)
O4 P1 O1 C1 177.2(3)
O3 P1 O1 C1 -71.5(3)
C14 C12 O3 P1 -50.7(3)
O2 P1 O3 C12 164.3(2)
O4 P1 O3 C12 38.2(2)
O1 P1 O3 C12 -68.7(2)
C14 C13 O4 P1 52.3(3)
O2 P1 O4 C13 -164.1(2)
O3 P1 O4 C13 -38.8(2)
O1 P1 O4 C13 71.7(2)
C2 C3 O5 C9 178.2(3)
C4 C3 O5 C9 -2.1(5)
O6 C9 O5 C3 -177.0(3)
C8 C9 O5 C3 3.1(5)
C30 C29 O7 P2 -55.6(3)
O9 P2 O7 C29 172.4(2)
O8 P2 O7 C29 43.9(2)
O10 P2 O7 C29 -61.9(2)
C30 C28 O8 P2 52.4(3)
O9 P2 O8 C28 -170.1(2)
O7 P2 O8 C28 -42.3(3)
O10 P2 O8 C28 66.3(2)
C22 C17 O10 P2 168.6(2)
C18 C17 O10 P2 -12.7(4)
O9 P2 O10 C17 66.6(3)
O8 P2 O10 C17 -169.3(2)
O7 P2 O10 C17 -59.0(3)
C22 C21 O12 C24 179.6(3)
C20 C21 O12 C24 0.3(5)
O11 C24 O12 C21 -177.2(3)
C25 C24 O12 C21 1.7(5)

loop_
_cod_related_entry_id
_cod_related_entry_database
_cod_related_entry_code
1 ChemSpider 30657748
